data_7216221
loop_
_publ_author_name
'Wang, Lei'
'Wang, Wenqiang'
'Guo, Dong'
'Zhang, Ao'
'Song, Yaoguang'
'Zhang, Yiheng'
'Huang, Keke'

_publ_section_title
;
 Design and syntheses of hybrid supramolecular architectures: based on
 [Fe(C2O4)3]3&#x2212; metallotectons and diverse organic cations
;
_journal_issue 24
_journal_name_full CrystEngComm
_journal_page_first 5437
_journal_paper_doi 10.1039/c4ce00357h
_journal_volume 16
_journal_year 2014
_chemical_formula_moiety 'C22 H22 Fe K N4 O14'
_chemical_formula_sum 'C22 H22 Fe K N4 O14'
_chemical_formula_weight 661.39
_chemical_name_systematic
; 
 ? 
;
_space_group_IT_number 68
_symmetry_cell_setting orthorhombic
_symmetry_space_group_name_Hall '-C 2a 2ac'
_symmetry_space_group_name_H-M 'C c c a :2'
_atom_sites_solution_hydrogens geom
_atom_sites_solution_primary direct
_atom_sites_solution_secondary difmap
_audit_creation_method SHELXL-97
_cell_angle_alpha 90.00
_cell_angle_beta 90.00
_cell_angle_gamma 90.00
_cell_formula_units_Z 8
_cell_length_a 13.4174(6)
_cell_length_b 18.1772(7)
_cell_length_c 22.3340(8)
_cell_measurement_temperature 293(2)
_cell_volume 5447.1(4)
_computing_structure_refinement 'SHELXL-97 (Sheldrick, 1997)'
_computing_structure_solution 'SHELXS-97 (Sheldrick, 1990)'
_diffrn_ambient_temperature 293(2)
_diffrn_measured_fraction_theta_full 'ACTA 50'
_diffrn_measured_fraction_theta_max 0.884
_diffrn_radiation_monochromator graphite
_diffrn_radiation_source 'fine-focus sealed tube'
_diffrn_radiation_type MoK\a
_diffrn_radiation_wavelength 0.71073
_diffrn_reflns_av_R_equivalents 0.0386
_diffrn_reflns_av_sigmaI/netI 0.0479
_diffrn_reflns_limit_h_max 12
_diffrn_reflns_limit_h_min -17
_diffrn_reflns_limit_k_max 25
_diffrn_reflns_limit_k_min -21
_diffrn_reflns_limit_l_max 30
_diffrn_reflns_limit_l_min -26
_diffrn_reflns_number 10387
_diffrn_reflns_theta_full 'ACTA 50'
_diffrn_reflns_theta_max 29.44
_diffrn_reflns_theta_min 2.10
_exptl_absorpt_coefficient_mu 0.784
_exptl_crystal_colour emerald
_exptl_crystal_density_diffrn 1.613
_exptl_crystal_density_method 'not measured'
_exptl_crystal_description block
_exptl_crystal_F_000 2712
_exptl_crystal_size_max 0.25
_exptl_crystal_size_mid 0.18
_exptl_crystal_size_min 0.16
_refine_diff_density_max 0.532
_refine_diff_density_min -0.461
_refine_diff_density_rms 0.066
_refine_ls_extinction_method none
_refine_ls_goodness_of_fit_ref 1.043
_refine_ls_hydrogen_treatment mixed
_refine_ls_matrix_type full
_refine_ls_number_parameters 203
_refine_ls_number_reflns 3352
_refine_ls_number_restraints 0
_refine_ls_restrained_S_all 1.043
_refine_ls_R_factor_all 0.0850
_refine_ls_R_factor_gt 0.0449
_refine_ls_shift/su_max 0.000
_refine_ls_shift/su_mean 0.000
_refine_ls_structure_factor_coef Fsqd
_refine_ls_weighting_details 'calc w=1/[\s^2^(Fo^2^)+(0.0398P)^2^+4.4091P] where P=(Fo^2^+2Fc^2^)/3'
_refine_ls_weighting_scheme calc
_refine_ls_wR_factor_gt 0.0900
_refine_ls_wR_factor_ref 0.1041
_reflns_number_gt 2203
_reflns_number_total 3352
_reflns_threshold_expression >2sigma(I)
_cod_data_source_file c4ce00357h2.cif
_cod_data_source_block compound1
_cod_depositor_comments
;
The following automatic conversions were performed:

'_symmetry_cell_setting' value 'Orthorhombic' changed to
'orthorhombic' according to
/usr/data/users/saulius/crontab/automatic-downloads/rss-feeds/RSC/lib/dictionaries/cif_core.dic
dictionary named 'cif_core.dic' version 2.4.2 from 2011-04-26.

Automatic conversion script
Id: cif_fix_values 2281 2013-09-26 08:29:07Z andrius 
;
_cod_original_sg_symbol_H-M Ccca
_cod_database_code 7216221

loop_
_symmetry_equiv_pos_as_xyz
'x, y, z'
'-x+1/2, -y, z'
'-x, y, -z+1/2'
'x+1/2, -y, -z+1/2'
'x+1/2, y+1/2, z'
'-x+1, -y+1/2, z'
'-x+1/2, y+1/2, -z+1/2'
'x+1, -y+1/2, -z+1/2'
'-x, -y, -z'
'x-1/2, y, -z'
'x, -y, z-1/2'
'-x-1/2, y, z-1/2'
'-x+1/2, -y+1/2, -z'
'x, y+1/2, -z'
'x+1/2, -y+1/2, z-1/2'
'-x, y+1/2, z-1/2'

loop_
_atom_site_label
_atom_site_type_symbol
_atom_site_fract_x
_atom_site_fract_y
_atom_site_fract_z
_atom_site_U_iso_or_equiv
_atom_site_adp_type
_atom_site_occupancy
_atom_site_symmetry_multiplicity
_atom_site_calc_flag
_atom_site_refinement_flags
Fe1 Fe 0.0000 0.05295(3) 0.2500 0.02331(14) Uani 1 2 d S
K1 K 0.13789(6) -0.2500 0.2500 0.0330(2) Uani 1 2 d S
O6 O -0.01655(14) -0.15407(10) 0.31048(7) 0.0312(4) Uani 1 1 d .
O2 O -0.06604(14) 0.12388(10) 0.30609(7) 0.0327(4) Uani 1 1 d .
O1 O -0.13191(13) 0.06309(10) 0.20989(7) 0.0306(4) Uani 1 1 d .
O5 O -0.02598(14) -0.03149(9) 0.30616(7) 0.0295(4) Uani 1 1 d .
O4 O -0.27603(15) 0.12325(12) 0.21419(9) 0.0474(6) Uani 1 1 d .
C8 C 0.12403(19) -0.02765(15) 0.44646(11) 0.0287(6) Uani 1 1 d .
N1 N 0.12966(17) 0.03375(13) 0.40974(9) 0.0333(6) Uani 1 1 d .
H1 H 0.1310 0.0328 0.3712 0.040 Uiso 1 1 calc R
N2 N 0.13090(17) 0.07455(13) 0.50044(10) 0.0338(5) Uani 1 1 d .
H2 H 0.1329 0.1045 0.5302 0.041 Uiso 1 1 calc R
C9 C -0.01234(19) -0.09504(14) 0.28397(10) 0.0251(5) Uani 1 1 d .
O3 O -0.20653(16) 0.18681(11) 0.32028(8) 0.0453(6) Uani 1 1 d .
C4 C 0.1206(2) -0.04827(17) 0.55342(12) 0.0373(7) Uani 1 1 d .
H4 H 0.1210 -0.0306 0.5925 0.045 Uiso 1 1 calc R
C3 C 0.12536(18) -0.00098(16) 0.50475(11) 0.0296(6) Uani 1 1 d .
C11 C -0.1943(2) 0.10824(14) 0.23398(11) 0.0295(6) Uani 1 1 d .
C5 C 0.1152(2) -0.12200(18) 0.54139(13) 0.0409(7) Uani 1 1 d .
H5 H 0.1125 -0.1553 0.5730 0.049 Uiso 1 1 calc R
C10 C -0.1543(2) 0.14393(15) 0.29233(11) 0.0294(6) Uani 1 1 d .
C2 C 0.1326(2) 0.09377(16) 0.44290(12) 0.0348(6) Uani 1 1 d .
C7 C 0.1179(2) -0.10164(16) 0.43389(12) 0.0369(7) Uani 1 1 d .
H7 H 0.1169 -0.1192 0.3948 0.044 Uiso 1 1 calc R
C1 C 0.1363(3) 0.16960(18) 0.42010(15) 0.0511(8) Uani 1 1 d .
H1A H 0.1913 0.1746 0.3929 0.077 Uiso 1 1 calc R
H1B H 0.1447 0.2031 0.4530 0.077 Uiso 1 1 calc R
H1C H 0.0752 0.1806 0.3995 0.077 Uiso 1 1 calc R
C6 C 0.1135(2) -0.14835(17) 0.48248(13) 0.0410(7) Uani 1 1 d .
H6 H 0.1094 -0.1988 0.4759 0.049 Uiso 1 1 calc R
O7 O 0.6406(2) 0.17266(13) 0.40838(9) 0.0473(6) Uani 1 1 d G
H7A H 0.596(2) 0.1673(19) 0.3836(14) 0.050(11) Uiso 1 1 d .
H7B H 0.701(2) 0.1690(17) 0.3818(14) 0.050(10) Uiso 1 1 d .

loop_
_atom_site_aniso_label
_atom_site_aniso_U_11
_atom_site_aniso_U_22
_atom_site_aniso_U_33
_atom_site_aniso_U_23
_atom_site_aniso_U_13
_atom_site_aniso_U_12
Fe1 0.0259(3) 0.0247(3) 0.0193(2) 0.000 -0.0012(2) 0.000
K1 0.0271(4) 0.0266(4) 0.0452(5) 0.0042(4) 0.000 0.000
O6 0.0388(12) 0.0272(9) 0.0275(9) 0.0046(8) -0.0001(8) -0.0056(8)
O2 0.0368(11) 0.0363(10) 0.0250(9) -0.0084(8) -0.0040(8) 0.0071(9)
O1 0.0289(10) 0.0379(10) 0.0249(9) -0.0081(8) -0.0058(8) 0.0056(8)
O5 0.0400(12) 0.0273(9) 0.0213(8) -0.0021(8) 0.0046(7) -0.0016(8)
O4 0.0358(12) 0.0539(13) 0.0524(12) -0.0125(11) -0.0133(10) 0.0145(11)
C8 0.0245(14) 0.0399(16) 0.0216(12) 0.0045(12) -0.0026(10) -0.0001(12)
N1 0.0370(14) 0.0417(14) 0.0212(11) 0.0027(10) -0.0019(9) 0.0022(11)
N2 0.0356(13) 0.0420(14) 0.0238(10) -0.0041(11) -0.0004(10) 0.0020(11)
C9 0.0224(14) 0.0287(13) 0.0243(12) 0.0007(11) -0.0013(10) -0.0038(11)
O3 0.0513(14) 0.0489(13) 0.0357(11) -0.0092(10) 0.0045(10) 0.0187(10)
C4 0.0324(16) 0.056(2) 0.0230(13) 0.0032(14) -0.0014(11) 0.0005(15)
C3 0.0248(14) 0.0405(15) 0.0236(12) 0.0001(12) -0.0022(11) -0.0009(14)
C11 0.0306(15) 0.0282(14) 0.0296(13) 0.0017(11) 0.0003(11) -0.0011(12)
C5 0.0375(17) 0.0505(19) 0.0347(15) 0.0141(14) -0.0016(13) -0.0022(15)
C10 0.0340(16) 0.0286(14) 0.0257(13) 0.0029(12) 0.0036(11) 0.0032(12)
C2 0.0323(16) 0.0414(16) 0.0308(14) 0.0025(13) -0.0009(12) 0.0040(13)
C7 0.0363(17) 0.0459(17) 0.0285(14) -0.0036(13) -0.0044(12) -0.0003(14)
C1 0.058(2) 0.0439(19) 0.0511(18) 0.0062(16) 0.0005(17) 0.0048(17)
C6 0.0416(18) 0.0385(17) 0.0428(16) 0.0028(14) -0.0032(14) -0.0003(14)
O7 0.0562(16) 0.0553(15) 0.0305(11) 0.0040(10) -0.0087(12) -0.0080(12)

loop_
_atom_type_symbol
_atom_type_description
_atom_type_scat_dispersion_real
_atom_type_scat_dispersion_imag
_atom_type_scat_source
C C 0.0033 0.0016 'International Tables Vol C Tables 4.2.6.8 and 6.1.1.4'
H H 0.0000 0.0000 'International Tables Vol C Tables 4.2.6.8 and 6.1.1.4'
Fe Fe 0.3463 0.8444 'International Tables Vol C Tables 4.2.6.8 and 6.1.1.4'
K K 0.2009 0.2494 'International Tables Vol C Tables 4.2.6.8 and 6.1.1.4'
N N 0.0061 0.0033 'International Tables Vol C Tables 4.2.6.8 and 6.1.1.4'
O O 0.0106 0.0060 'International Tables Vol C Tables 4.2.6.8 and 6.1.1.4'

loop_
_geom_angle_atom_site_label_1
_geom_angle_atom_site_label_2
_geom_angle_atom_site_label_3
_geom_angle
_geom_angle_site_symmetry_1
_geom_angle_site_symmetry_3
O1 Fe1 O1 169.38(11) 3 .
O1 Fe1 O2 92.99(8) 3 .
O1 Fe1 O2 80.14(7) . .
O1 Fe1 O2 80.14(7) 3 3
O1 Fe1 O2 92.99(8) . 3
O2 Fe1 O2 99.92(11) . 3
O1 Fe1 O5 86.80(7) 3 .
O1 Fe1 O5 101.36(8) . .
O2 Fe1 O5 91.40(7) . .
O2 Fe1 O5 163.08(7) 3 .
O1 Fe1 O5 101.36(8) 3 3
O1 Fe1 O5 86.80(7) . 3
O2 Fe1 O5 163.08(7) . 3
O2 Fe1 O5 91.40(7) 3 3
O5 Fe1 O5 80.61(9) . 3
O4 K1 O4 129.32(9) 4 5_545
O4 K1 O6 130.63(5) 4 6_445
O4 K1 O6 81.79(6) 5_545 6_445
O4 K1 O6 81.79(6) 4 3
O4 K1 O6 130.63(5) 5_545 3
O6 K1 O6 107.14(8) 6_445 3
O4 K1 O3 82.39(7) 4 5_545
O4 K1 O3 60.41(6) 5_545 5_545
O6 K1 O3 84.69(6) 6_445 5_545
O6 K1 O3 164.07(6) 3 5_545
O4 K1 O3 60.41(6) 4 4
O4 K1 O3 82.39(7) 5_545 4
O6 K1 O3 164.07(6) 6_445 4
O6 K1 O3 84.69(6) 3 4
O3 K1 O3 85.95(9) 5_545 4
O4 K1 O6 70.66(5) 4 .
O4 K1 O6 156.53(6) 5_545 .
O6 K1 O6 74.93(6) 6_445 .
O6 K1 O6 56.41(6) 3 .
O3 K1 O6 119.17(5) 5_545 .
O3 K1 O6 120.97(5) 4 .
O4 K1 O6 156.53(6) 4 8_445
O4 K1 O6 70.66(5) 5_545 8_445
O6 K1 O6 56.41(6) 6_445 8_445
O6 K1 O6 74.93(6) 3 8_445
O3 K1 O6 120.97(5) 5_545 8_445
O3 K1 O6 119.17(5) 4 8_445
O6 K1 O6 93.58(7) . 8_445
O4 K1 C9 149.45(6) 4 6_445
O4 K1 C9 64.33(7) 5_545 6_445
O6 K1 C9 19.98(5) 6_445 6_445
O6 K1 C9 110.23(6) 3 6_445
O3 K1 C9 84.57(6) 5_545 6_445
O3 K1 C9 145.73(6) 4 6_445
O6 K1 C9 92.23(6) . 6_445
O6 K1 C9 43.64(5) 8_445 6_445
O4 K1 C9 64.33(7) 4 3
O4 K1 C9 149.45(6) 5_545 3
O6 K1 C9 110.23(6) 6_445 3
O6 K1 C9 19.98(5) 3 3
O3 K1 C9 145.73(6) 5_545 3
O3 K1 C9 84.57(6) 4 3
O6 K1 C9 43.64(5) . 3
O6 K1 C9 92.23(6) 8_445 3
C9 K1 C9 119.99(9) 6_445 3
O4 K1 C11 18.13(6) 4 4
O4 K1 C11 112.96(7) 5_545 4
O6 K1 C11 144.47(5) 6_445 4
O6 K1 C11 87.91(6) 3 4
O3 K1 C11 76.44(6) 5_545 4
O3 K1 C11 43.69(6) 4 4
O6 K1 C11 88.29(6) . 4
O6 K1 C11 157.82(5) 8_445 4
C9 K1 C11 158.45(6) 6_445 4
C9 K1 C11 74.01(6) 3 4
O4 K1 C11 112.96(7) 4 5_545
O4 K1 C11 18.13(6) 5_545 5_545
O6 K1 C11 87.91(6) 6_445 5_545
O6 K1 C11 144.47(5) 3 5_545
O3 K1 C11 43.69(6) 5_545 5_545
O3 K1 C11 76.44(6) 4 5_545
O6 K1 C11 157.82(5) . 5_545
O6 K1 C11 88.29(6) 8_445 5_545
C9 K1 C11 74.01(6) 6_445 5_545
C9 K1 C11 158.45(6) 3 5_545
C11 K1 C11 98.25(9) 4 5_545
C9 O6 K1 110.23(15) . 6_445
C9 O6 K1 104.89(15) . .
K1 O6 K1 79.64(5) 6_445 .
C10 O2 Fe1 116.32(16) . .
C11 O1 Fe1 116.60(16) . .
C9 O5 Fe1 115.18(14) . .
C11 O4 K1 118.09(18) . 5_455
C7 C8 N1 132.0(2) . .
C7 C8 C3 122.2(3) . .
N1 C8 C3 105.8(2) . .
C2 N1 C8 109.6(2) . .
C2 N2 C3 109.2(2) . .
O6 C9 O5 126.9(2) . .
O6 C9 C9 118.77(14) . 3
O5 C9 C9 114.32(13) . 3
O6 C9 K1 49.78(12) . 6_445
O5 C9 K1 140.92(17) . 6_445
C9 C9 K1 83.49(10) 3 6_445
C10 O3 K1 113.34(16) . 5_455
C5 C4 C3 117.1(3) . .
N2 C3 C4 132.4(2) . .
N2 C3 C8 106.4(2) . .
C4 C3 C8 121.2(3) . .
O4 C11 O1 125.3(2) . .
O4 C11 C10 121.7(3) . .
O1 C11 C10 113.1(2) . .
O4 C11 K1 43.78(14) . 5_455
O1 C11 K1 160.84(17) . 5_455
C10 C11 K1 79.98(15) . 5_455
C4 C5 C6 121.3(3) . .
O3 C10 O2 126.3(2) . .
O3 C10 C11 119.9(2) . .
O2 C10 C11 113.8(2) . .
O3 C10 K1 48.10(14) . 5_455
O2 C10 K1 162.96(18) . 5_455
C11 C10 K1 74.29(14) . 5_455
N1 C2 N2 108.9(2) . .
N1 C2 C1 125.6(3) . .
N2 C2 C1 125.5(3) . .
C8 C7 C6 116.3(3) . .
C7 C6 C5 121.9(3) . .

loop_
_geom_bond_atom_site_label_1
_geom_bond_atom_site_label_2
_geom_bond_distance
_geom_bond_site_symmetry_2
Fe1 O1 1.9922(17) 3
Fe1 O1 1.9922(17) .
Fe1 O2 2.0042(17) .
Fe1 O2 2.0042(17) 3
Fe1 O5 2.0126(17) .
Fe1 O5 2.0126(17) 3
K1 O4 2.698(2) 4
K1 O4 2.698(2) 5_545
K1 O6 2.7415(18) 6_445
K1 O6 2.7415(18) 3
K1 O3 2.853(2) 5_545
K1 O3 2.853(2) 4
K1 O6 3.0264(19) .
K1 O6 3.0264(19) 8_445
K1 C9 3.369(2) 6_445
K1 C9 3.369(2) 3
K1 C11 3.441(3) 4
K1 C11 3.441(3) 5_545
O6 C9 1.227(3) .
O6 K1 2.7415(18) 6_445
O2 C10 1.276(3) .
O1 C11 1.290(3) .
O5 C9 1.270(3) .
O4 C11 1.214(3) .
O4 K1 2.698(2) 5_455
C8 C7 1.376(4) .
C8 N1 1.387(3) .
C8 C3 1.389(3) .
N1 C2 1.319(4) .
N2 C2 1.332(3) .
N2 C3 1.378(3) .
C9 C9 1.553(5) 3
C9 K1 3.369(2) 6_445
O3 C10 1.220(3) .
O3 K1 2.853(2) 5_455
C4 C5 1.369(4) .
C4 C3 1.387(4) .
C11 C10 1.552(4) .
C11 K1 3.441(3) 5_455
C5 C6 1.400(4) .
C10 K1 3.520(3) 5_455
C2 C1 1.470(4) .
C7 C6 1.379(4) .
